data_7025028
loop_
_publ_author_name
'Lu, Chunxin'
'Gu, Shaojin'
'Chen, Wanzhi'
'Qiu, Huayu'

_publ_section_title
;
 Platinum(II) complexes with polydentate N-heterocyclic carbenes:
 synthesis, structural characterization and hydrosilylation catalysis.
;
_journal_issue 17
_journal_name_full 'Dalton transactions (Cambridge, England : 2003)'
_journal_page_first 4198
_journal_page_last 4204
_journal_paper_doi 10.1039/b924587a
_journal_volume 39
_journal_year 2010
_chemical_formula_sum 'C19 H18 F12 N6 P2 Pt'
_chemical_formula_weight 815.42
_chemical_name_systematic
;
?
;
_space_group_IT_number 2
_symmetry_cell_setting triclinic
_symmetry_space_group_name_Hall '-P 1'
_symmetry_space_group_name_H-M 'P -1'
_atom_sites_solution_hydrogens geom
_atom_sites_solution_primary direct
_atom_sites_solution_secondary difmap
_audit_creation_method SHELXL-97
_cell_angle_alpha 82.480(2)
_cell_angle_beta 72.2660(10)
_cell_angle_gamma 64.2470(10)
_cell_formula_units_Z 2
_cell_length_a 10.5427(10)
_cell_length_b 10.9095(11)
_cell_length_c 12.9353(17)
_cell_measurement_reflns_used 3948
_cell_measurement_temperature 298(2)
_cell_measurement_theta_max 26.356
_cell_measurement_theta_min 2.327
_cell_volume 1276.3(2)
_computing_cell_refinement 'Bruker SMART'
_computing_data_collection 'Bruker SMART'
_computing_data_reduction 'Bruker SAINT'
_computing_molecular_graphics 'Bruker SHELXTL'
_computing_publication_material 'Bruker SHELXTL'
_computing_structure_refinement 'SHELXL-97 (Sheldrick, 1997)'
_computing_structure_solution 'SHELXS-97 (Sheldrick, 1990)'
_diffrn_ambient_temperature 298(2)
_diffrn_measured_fraction_theta_full 0.982
_diffrn_measured_fraction_theta_max 0.982
_diffrn_measurement_device_type 'CCD area detector'
_diffrn_measurement_method 'phi and omega scans'
_diffrn_radiation_monochromator graphite
_diffrn_radiation_source 'fine-focus sealed tube'
_diffrn_radiation_type MoK\a
_diffrn_radiation_wavelength 0.71073
_diffrn_reflns_av_R_equivalents 0.0238
_diffrn_reflns_av_sigmaI/netI 0.0465
_diffrn_reflns_limit_h_max 12
_diffrn_reflns_limit_h_min -12
_diffrn_reflns_limit_k_max 11
_diffrn_reflns_limit_k_min -12
_diffrn_reflns_limit_l_max 15
_diffrn_reflns_limit_l_min -15
_diffrn_reflns_number 6662
_diffrn_reflns_theta_full 25.02
_diffrn_reflns_theta_max 25.02
_diffrn_reflns_theta_min 1.65
_exptl_absorpt_coefficient_mu 5.733
_exptl_absorpt_correction_T_max 0.3935
_exptl_absorpt_correction_T_min 0.2193
_exptl_absorpt_correction_type multi-scan
_exptl_absorpt_process_details sadabs
_exptl_crystal_colour orange
_exptl_crystal_density_diffrn 2.122
_exptl_crystal_density_method 'not measured'
_exptl_crystal_description block
_exptl_crystal_F_000 780
_exptl_crystal_size_max 0.38
_exptl_crystal_size_mid 0.30
_exptl_crystal_size_min 0.20
_refine_diff_density_max 1.544
_refine_diff_density_min -2.011
_refine_diff_density_rms 0.143
_refine_ls_extinction_coef 0.0072(6)
_refine_ls_extinction_expression Fc^*^=kFc[1+0.001xFc^2^\l^3^/sin(2\q)]^-1/4^
_refine_ls_extinction_method SHELXL
_refine_ls_goodness_of_fit_ref 1.021
_refine_ls_hydrogen_treatment constr
_refine_ls_matrix_type full
_refine_ls_number_parameters 399
_refine_ls_number_reflns 4427
_refine_ls_number_restraints 0
_refine_ls_restrained_S_all 1.021
_refine_ls_R_factor_all 0.0447
_refine_ls_R_factor_gt 0.0374
_refine_ls_shift/su_max 0.001
_refine_ls_shift/su_mean 0.000
_refine_ls_structure_factor_coef Fsqd
_refine_ls_weighting_details 'calc w=1/[\s^2^(Fo^2^)+(0.0674P)^2^+0.0000P] where P=(Fo^2^+2Fc^2^)/3'
_refine_ls_weighting_scheme calc
_refine_ls_wR_factor_gt 0.0940
_refine_ls_wR_factor_ref 0.0995
_reflns_number_gt 3887
_reflns_number_total 4427
_reflns_threshold_expression >2sigma(I)
_cod_data_source_file b924587a.txt
_cod_data_source_block 090422b
_cod_depositor_comments
;
The following automatic conversions were performed:

'_symmetry_cell_setting' value 'Triclinic' changed to 'triclinic'
according to /home/saulius/struct/CIF-dictionaries/cif_core.dic
dictionary named 'cif_core.dic' version 2.4.2 from 2011-04-26.

Automatic conversion script
Id: cif_fix_values 1891 2012-01-12 08:04:46Z andrius 
;
_cod_original_sg_symbol_H-M 'P-1 '
_cod_database_code 7025028

loop_
_symmetry_equiv_pos_as_xyz
'x, y, z'
'-x, -y, -z'

loop_
_atom_site_label
_atom_site_type_symbol
_atom_site_fract_x
_atom_site_fract_y
_atom_site_fract_z
_atom_site_U_iso_or_equiv
_atom_site_adp_type
_atom_site_occupancy
_atom_site_symmetry_multiplicity
_atom_site_calc_flag
_atom_site_refinement_flags
_atom_site_disorder_assembly
_atom_site_disorder_group
Pt1 Pt 0.78601(3) 0.44377(2) 0.256189(19) 0.03638(14) Uani 1 1 d . . .
F1 F 0.2021(5) 0.8737(6) 0.0825(5) 0.0762(15) Uani 1 1 d . . .
F2 F 0.5277(6) 0.6443(6) 0.0346(6) 0.105(2) Uani 1 1 d . . .
F3 F 0.3361(9) 0.7118(8) -0.0387(6) 0.114(3) Uani 1 1 d . . .
F4 F 0.3079(7) 0.6549(7) 0.1308(6) 0.098(2) Uani 1 1 d . . .
F5 F 0.3819(7) 0.8041(7) 0.1631(6) 0.107(2) Uani 1 1 d . . .
F6 F 0.4205(7) 0.8640(7) -0.0087(8) 0.132(3) Uani 1 1 d . . .
F7 F 0.2797(8) 0.1609(8) 0.5670(7) 0.121(3) Uani 1 1 d . A .
F8 F 0.0446(8) 0.2947(8) 0.4391(6) 0.116(3) Uani 1 1 d . A .
F9 F 0.272(2) 0.244(3) 0.3965(15) 0.115(9) Uani 0.51(4) 1 d P A 1
F10 F 0.182(3) 0.0949(18) 0.469(2) 0.119(9) Uani 0.51(4) 1 d P A 1
F11 F 0.0466(17) 0.223(3) 0.6136(12) 0.120(11) Uani 0.51(4) 1 d P A 1
F12 F 0.149(3) 0.3722(16) 0.5358(19) 0.115(10) Uani 0.51(4) 1 d P A 1
F9' F 0.285(2) 0.122(2) 0.4099(16) 0.133(11) Uani 0.49(4) 1 d P A 2
F10' F 0.106(2) 0.108(2) 0.543(2) 0.097(10) Uani 0.49(4) 1 d P A 2
F11' F 0.049(2) 0.329(3) 0.5918(17) 0.131(12) Uani 0.49(4) 1 d P A 2
F12' F 0.231(2) 0.330(2) 0.4526(19) 0.103(9) Uani 0.49(4) 1 d P A 2
N1 N 1.0577(7) 0.1831(7) 0.2168(5) 0.0543(16) Uani 1 1 d . . .
N2 N 1.1060(7) 0.3583(7) 0.1774(5) 0.0538(16) Uani 1 1 d . . .
N3 N 0.8329(7) 0.6101(6) 0.1877(5) 0.0445(14) Uani 1 1 d . . .
N4 N 0.8358(8) 0.1517(6) 0.2770(5) 0.0525(15) Uani 1 1 d . . .
N5 N 0.6104(7) 0.2887(6) 0.2889(5) 0.0476(14) Uani 1 1 d . . .
N6 N 0.5652(6) 0.5653(6) 0.3326(4) 0.0416(13) Uani 1 1 d . . .
P1 P 0.3656(2) 0.7576(2) 0.05718(19) 0.0513(5) Uani 1 1 d . . .
P2 P 0.1612(3) 0.2293(2) 0.50368(19) 0.0581(5) Uani 1 1 d . . .
C1 C 0.9869(10) 0.0983(8) 0.2775(7) 0.067(2) Uani 1 1 d . . .
H1A H 1.0389 0.0075 0.2464 0.080 Uiso 1 1 calc R . .
H1B H 0.9918 0.0912 0.3518 0.080 Uiso 1 1 calc R . .
C2 C 0.9941(8) 0.3216(8) 0.2123(6) 0.0488(17) Uani 1 1 d . . .
C3 C 1.2377(9) 0.2463(10) 0.1610(7) 0.064(2) Uani 1 1 d . . .
H3 H 1.3302 0.2464 0.1367 0.076 Uiso 1 1 calc R . .
C4 C 1.2085(9) 0.1370(10) 0.1863(7) 0.067(2) Uani 1 1 d . . .
H4 H 1.2767 0.0469 0.1839 0.080 Uiso 1 1 calc R . .
C5 C 1.0897(9) 0.4964(9) 0.1891(7) 0.061(2) Uani 1 1 d . . .
H5A H 1.1807 0.5024 0.1481 0.074 Uiso 1 1 calc R . .
H5B H 1.0756 0.5111 0.2649 0.074 Uiso 1 1 calc R . .
C6 C 0.9652(9) 0.6103(8) 0.1525(6) 0.0524(19) Uani 1 1 d . . .
C7 C 0.9903(10) 0.7138(9) 0.0903(7) 0.063(2) Uani 1 1 d . . .
H7 H 1.0849 0.7091 0.0658 0.075 Uiso 1 1 calc R . .
C8 C 0.8776(10) 0.8233(9) 0.0641(7) 0.064(2) Uani 1 1 d . . .
H8 H 0.8938 0.8949 0.0240 0.077 Uiso 1 1 calc R . .
C9 C 0.7392(10) 0.8258(9) 0.0983(7) 0.062(2) Uani 1 1 d . . .
H9 H 0.6597 0.8992 0.0824 0.074 Uiso 1 1 calc R . .
C10 C 0.7227(8) 0.7167(7) 0.1563(6) 0.0470(17) Uani 1 1 d . . .
H10 H 0.6309 0.7154 0.1755 0.056 Uiso 1 1 calc R . .
C11 C 0.7398(8) 0.2874(8) 0.2824(5) 0.0460(17) Uani 1 1 d . . .
C12 C 0.6220(11) 0.1564(9) 0.2890(7) 0.060(2) Uani 1 1 d . . .
H12 H 0.5469 0.1313 0.2930 0.072 Uiso 1 1 calc R . .
C13 C 0.7599(11) 0.0736(9) 0.2822(7) 0.063(2) Uani 1 1 d . . .
H13 H 0.7993 -0.0210 0.2812 0.076 Uiso 1 1 calc R . .
C14 C 0.4845(9) 0.4119(8) 0.2753(6) 0.0505(18) Uani 1 1 d . . .
H14A H 0.3985 0.3926 0.2970 0.061 Uiso 1 1 calc R . .
H14B H 0.5011 0.4356 0.1989 0.061 Uiso 1 1 calc R . .
C15 C 0.4531(8) 0.5321(8) 0.3384(6) 0.0429(16) Uani 1 1 d . . .
C16 C 0.3137(9) 0.6098(9) 0.3970(7) 0.058(2) Uani 1 1 d . . .
H16 H 0.2388 0.5833 0.4036 0.070 Uiso 1 1 calc R . .
C17 C 0.2840(9) 0.7269(10) 0.4461(7) 0.066(2) Uani 1 1 d . . .
H17 H 0.1881 0.7832 0.4820 0.079 Uiso 1 1 calc R . .
C18 C 0.3966(9) 0.7605(9) 0.4421(6) 0.060(2) Uani 1 1 d . . .
H18 H 0.3788 0.8387 0.4760 0.072 Uiso 1 1 calc R . .
C19 C 0.5364(8) 0.6756(8) 0.3866(6) 0.0501(17) Uani 1 1 d . . .
H19 H 0.6139 0.6953 0.3864 0.060 Uiso 1 1 calc R . .

loop_
_atom_site_aniso_label
_atom_site_aniso_U_11
_atom_site_aniso_U_22
_atom_site_aniso_U_33
_atom_site_aniso_U_23
_atom_site_aniso_U_13
_atom_site_aniso_U_12
Pt1 0.03269(18) 0.03311(18) 0.03802(18) -0.00243(10) -0.00700(11) -0.01015(12)
F1 0.048(3) 0.062(3) 0.106(4) -0.012(3) -0.025(3) -0.005(2)
F2 0.052(3) 0.061(4) 0.166(7) -0.010(4) -0.015(4) 0.001(3)
F3 0.120(6) 0.113(6) 0.082(4) -0.044(4) -0.025(4) -0.016(4)
F4 0.085(4) 0.087(4) 0.130(5) 0.041(4) -0.042(4) -0.046(4)
F5 0.097(5) 0.105(5) 0.129(5) -0.023(4) -0.064(4) -0.023(4)
F6 0.076(4) 0.071(4) 0.197(8) 0.031(5) 0.017(5) -0.029(3)
F7 0.113(6) 0.136(6) 0.158(7) 0.059(5) -0.091(5) -0.074(5)
F8 0.102(5) 0.135(7) 0.111(5) 0.030(5) -0.063(4) -0.037(5)
F9 0.100(12) 0.13(3) 0.088(11) 0.016(11) 0.011(8) -0.053(14)
F10 0.133(19) 0.089(11) 0.14(2) -0.031(11) -0.027(18) -0.047(11)
F11 0.087(10) 0.14(3) 0.080(10) 0.032(12) -0.005(7) -0.020(11)
F12 0.14(2) 0.086(10) 0.127(18) -0.011(10) -0.045(18) -0.049(11)
F9' 0.105(15) 0.109(19) 0.125(15) -0.017(12) -0.009(11) -0.003(12)
F10' 0.105(15) 0.106(14) 0.13(2) 0.040(14) -0.058(15) -0.079(13)
F11' 0.126(15) 0.15(2) 0.090(15) -0.049(16) -0.012(12) -0.030(16)
F12' 0.099(12) 0.085(13) 0.12(2) 0.029(14) -0.004(13) -0.058(10)
N1 0.051(4) 0.050(4) 0.045(3) -0.009(3) -0.010(3) -0.006(3)
N2 0.036(3) 0.063(4) 0.057(4) -0.007(3) -0.014(3) -0.013(3)
N3 0.044(3) 0.047(4) 0.049(3) 0.000(3) -0.013(3) -0.025(3)
N4 0.069(4) 0.034(3) 0.045(3) -0.001(3) -0.012(3) -0.014(3)
N5 0.060(4) 0.043(4) 0.046(3) 0.001(3) -0.016(3) -0.028(3)
N6 0.046(3) 0.035(3) 0.039(3) -0.004(2) -0.006(3) -0.015(3)
P1 0.0441(11) 0.0415(11) 0.0630(13) 0.0004(9) -0.0146(10) -0.0133(9)
P2 0.0583(13) 0.0625(14) 0.0590(13) 0.0075(11) -0.0199(11) -0.0297(11)
C1 0.069(6) 0.044(5) 0.057(5) -0.006(4) -0.003(4) -0.003(4)
C2 0.050(4) 0.044(4) 0.040(4) -0.002(3) -0.012(3) -0.009(3)
C3 0.040(4) 0.072(6) 0.059(5) -0.016(4) -0.007(4) -0.006(4)
C4 0.047(5) 0.064(6) 0.057(5) -0.017(4) -0.014(4) 0.010(4)
C5 0.048(5) 0.067(6) 0.069(5) -0.002(4) -0.016(4) -0.023(4)
C6 0.053(5) 0.055(5) 0.057(5) 0.004(4) -0.020(4) -0.028(4)
C7 0.066(6) 0.070(6) 0.068(5) 0.010(4) -0.020(4) -0.044(5)
C8 0.079(6) 0.060(6) 0.064(5) 0.015(4) -0.021(5) -0.042(5)
C9 0.068(6) 0.056(5) 0.069(5) 0.010(4) -0.031(5) -0.027(4)
C10 0.052(4) 0.041(4) 0.056(4) 0.009(3) -0.022(4) -0.024(3)
C11 0.054(4) 0.043(4) 0.035(4) -0.002(3) -0.009(3) -0.016(3)
C12 0.083(6) 0.050(5) 0.059(5) 0.005(4) -0.019(4) -0.040(5)
C13 0.091(7) 0.039(5) 0.059(5) -0.001(4) -0.019(5) -0.028(5)
C14 0.053(5) 0.050(5) 0.051(4) 0.000(3) -0.014(4) -0.024(4)
C15 0.040(4) 0.054(5) 0.039(4) 0.006(3) -0.013(3) -0.023(3)
C16 0.044(4) 0.069(6) 0.054(5) 0.003(4) -0.010(4) -0.019(4)
C17 0.047(5) 0.075(6) 0.052(5) -0.008(4) -0.006(4) -0.006(4)
C18 0.054(5) 0.060(5) 0.049(4) -0.017(4) -0.010(4) -0.006(4)
C19 0.049(4) 0.050(5) 0.049(4) -0.005(3) -0.012(3) -0.019(4)

loop_
_atom_type_symbol
_atom_type_description
_atom_type_scat_dispersion_real
_atom_type_scat_dispersion_imag
_atom_type_scat_source
C C 0.0033 0.0016 'International Tables Vol C Tables 4.2.6.8 and 6.1.1.4'
H H 0.0000 0.0000 'International Tables Vol C Tables 4.2.6.8 and 6.1.1.4'
N N 0.0061 0.0033 'International Tables Vol C Tables 4.2.6.8 and 6.1.1.4'
F F 0.0171 0.0103 'International Tables Vol C Tables 4.2.6.8 and 6.1.1.4'
P P 0.1023 0.0942 'International Tables Vol C Tables 4.2.6.8 and 6.1.1.4'
Pt Pt -1.7033 8.3905 'International Tables Vol C Tables 4.2.6.8 and 6.1.1.4'

loop_
_geom_angle_atom_site_label_1
_geom_angle_atom_site_label_2
_geom_angle_atom_site_label_3
_geom_angle
C11 Pt1 C2 89.3(3)
C11 Pt1 N3 165.3(3)
C2 Pt1 N3 90.7(3)
C11 Pt1 N6 88.5(3)
C2 Pt1 N6 169.5(2)
N3 Pt1 N6 94.1(2)
C2 N1 C4 109.7(7)
C2 N1 C1 125.7(7)
C4 N1 C1 121.5(7)
C2 N2 C3 110.8(7)
C2 N2 C5 123.2(7)
C3 N2 C5 123.4(7)
C6 N3 C10 116.5(6)
C6 N3 Pt1 126.0(5)
C10 N3 Pt1 115.9(4)
C11 N4 C13 108.9(7)
C11 N4 C1 125.9(7)
C13 N4 C1 124.8(7)
C11 N5 C12 110.6(7)
C11 N5 C14 123.1(6)
C12 N5 C14 125.2(6)
C19 N6 C15 118.7(6)
C19 N6 Pt1 117.3(5)
C15 N6 Pt1 123.8(5)
F3 P1 F6 96.1(5)
F3 P1 F2 93.6(4)
F6 P1 F2 91.1(4)
F3 P1 F4 87.4(5)
F6 P1 F4 176.3(5)
F2 P1 F4 90.0(4)
F3 P1 F1 87.8(4)
F6 P1 F1 88.7(3)
F2 P1 F1 178.6(4)
F4 P1 F1 90.1(3)
F3 P1 F5 174.5(5)
F6 P1 F5 88.1(5)
F2 P1 F5 89.8(4)
F4 P1 F5 88.4(4)
F1 P1 F5 88.8(3)
F10 P2 F11' 133.7(13)
F10 P2 F12' 133.8(14)
F11' P2 F12' 91.9(13)
F10 P2 F8 86.5(8)
F11' P2 F8 85.3(9)
F12' P2 F8 91.1(7)
F10 P2 F9 92.0(14)
F11' P2 F9 132.4(15)
F12' P2 F9 41.8(9)
F8 P2 F9 85.4(8)
F10 P2 F7 92.4(8)
F11' P2 F7 95.8(9)
F12' P2 F7 89.3(7)
F8 P2 F7 178.8(5)
F9 P2 F7 94.2(8)
F10 P2 F11 91.0(12)
F11' P2 F11 44.4(10)
F12' P2 F11 135.2(14)
F8 P2 F11 94.1(7)
F9 P2 F11 176.9(15)
F7 P2 F11 86.4(7)
F10 P2 F12 176.3(13)
F11' P2 F12 50.0(10)
F12' P2 F12 42.8(9)
F8 P2 F12 94.7(7)
F9 P2 F12 84.6(12)
F7 P2 F12 86.4(7)
F11 P2 F12 92.4(12)
F10 P2 F9' 47.3(11)
F11' P2 F9' 178.6(11)
F12' P2 F9' 87.3(11)
F8 P2 F9' 95.9(8)
F9 P2 F9' 47.1(11)
F7 P2 F9' 83.0(8)
F11 P2 F9' 136.1(13)
F12 P2 F9' 129.1(12)
F10 P2 F10' 38.1(9)
F11' P2 F10' 96.3(12)
F12' P2 F10' 171.7(14)
F8 P2 F10' 89.5(6)
F9 P2 F10' 130.1(15)
F7 P2 F10' 89.9(6)
F11 P2 F10' 52.9(10)
F12 P2 F10' 145.3(12)
F9' P2 F10' 84.5(12)
N4 C1 N1 112.0(7)
N4 C1 H1A 109.2
N1 C1 H1A 109.2
N4 C1 H1B 109.2
N1 C1 H1B 109.2
H1A C1 H1B 107.9
N2 C2 N1 105.2(7)
N2 C2 Pt1 126.4(6)
N1 C2 Pt1 128.3(6)
C4 C3 N2 107.4(8)
C4 C3 H3 126.3
N2 C3 H3 126.3
C3 C4 N1 107.0(8)
C3 C4 H4 126.5
N1 C4 H4 126.5
N2 C5 C6 115.9(7)
N2 C5 H5A 108.3
C6 C5 H5A 108.3
N2 C5 H5B 108.3
C6 C5 H5B 108.3
H5A C5 H5B 107.4
N3 C6 C7 122.4(8)
N3 C6 C5 118.2(7)
C7 C6 C5 119.3(7)
C8 C7 C6 120.4(8)
C8 C7 H7 119.8
C6 C7 H7 119.8
C7 C8 C9 118.8(7)
C7 C8 H8 120.6
C9 C8 H8 120.6
C10 C9 C8 117.8(8)
C10 C9 H9 121.1
C8 C9 H9 121.1
N3 C10 C9 123.9(7)
N3 C10 H10 118.0
C9 C10 H10 118.0
N5 C11 N4 105.3(6)
N5 C11 Pt1 125.7(6)
N4 C11 Pt1 127.9(6)
C13 C12 N5 106.9(7)
C13 C12 H12 126.5
N5 C12 H12 126.5
C12 C13 N4 108.2(7)
C12 C13 H13 125.9
N4 C13 H13 125.9
N5 C14 C15 114.7(6)
N5 C14 H14A 108.6
C15 C14 H14A 108.6
N5 C14 H14B 108.6
C15 C14 H14B 108.6
H14A C14 H14B 107.6
N6 C15 C16 120.8(7)
N6 C15 C14 118.6(7)
C16 C15 C14 120.5(7)
C15 C16 C17 120.0(8)
C15 C16 H16 120.0
C17 C16 H16 120.0
C16 C17 C18 119.6(8)
C16 C17 H17 120.2
C18 C17 H17 120.2
C17 C18 C19 118.3(8)
C17 C18 H18 120.9
C19 C18 H18 120.9
N6 C19 C18 122.4(7)
N6 C19 H19 118.8
C18 C19 H19 118.8

loop_
_geom_bond_atom_site_label_1
_geom_bond_atom_site_label_2
_geom_bond_distance
Pt1 C11 1.932(7)
Pt1 C2 1.952(8)
Pt1 N3 2.101(6)
Pt1 N6 2.101(6)
F1 P1 1.597(5)
F2 P1 1.577(6)
F3 P1 1.554(7)
F4 P1 1.579(6)
F5 P1 1.601(7)
F6 P1 1.559(6)
F7 P2 1.563(6)
F8 P2 1.557(7)
F9 P2 1.557(14)
F10 P2 1.495(16)
F11 P2 1.577(14)
F12 P2 1.608(15)
F9' P2 1.620(18)
F10' P2 1.633(12)
F11' P2 1.507(16)
F12' P2 1.551(12)
N1 C2 1.362(10)
N1 C4 1.382(10)
N1 C1 1.444(10)
N2 C2 1.340(10)
N2 C3 1.371(11)
N2 C5 1.462(11)
N3 C6 1.330(9)
N3 C10 1.362(9)
N4 C11 1.379(9)
N4 C13 1.384(10)
N4 C1 1.441(11)
N5 C11 1.335(9)
N5 C12 1.394(9)
N5 C14 1.460(10)
N6 C19 1.342(9)
N6 C15 1.359(9)
C1 H1A 0.9700
C1 H1B 0.9700
C3 C4 1.333(13)
C3 H3 0.9300
C4 H4 0.9300
C5 C6 1.516(11)
C5 H5A 0.9700
C5 H5B 0.9700
C6 C7 1.373(11)
C7 C8 1.364(12)
C7 H7 0.9300
C8 C9 1.378(11)
C8 H8 0.9300
C9 C10 1.370(10)
C9 H9 0.9300
C10 H10 0.9300
C12 C13 1.319(13)
C12 H12 0.9300
C13 H13 0.9300
C14 C15 1.494(11)
C14 H14A 0.9700
C14 H14B 0.9700
C15 C16 1.364(11)
C16 C17 1.371(12)
C16 H16 0.9300
C17 C18 1.372(12)
C17 H17 0.9300
C18 C19 1.374(11)
C18 H18 0.9300
C19 H19 0.9300

loop_
_geom_torsion_atom_site_label_1
_geom_torsion_atom_site_label_2
_geom_torsion_atom_site_label_3
_geom_torsion_atom_site_label_4
_geom_torsion
C11 Pt1 N3 C6 -100.6(12)
C2 Pt1 N3 C6 -11.0(6)
N6 Pt1 N3 C6 159.6(6)
C11 Pt1 N3 C10 64.9(12)
C2 Pt1 N3 C10 154.6(6)
N6 Pt1 N3 C10 -34.9(6)
C11 Pt1 N6 C19 148.5(5)
C2 Pt1 N6 C19 70.4(15)
N3 Pt1 N6 C19 -46.0(5)
C11 Pt1 N6 C15 -25.4(6)
C2 Pt1 N6 C15 -103.5(14)
N3 Pt1 N6 C15 140.1(5)
C11 N4 C1 N1 -37.7(10)
C13 N4 C1 N1 149.4(7)
C2 N1 C1 N4 36.6(11)
C4 N1 C1 N4 -165.4(7)
C3 N2 C2 N1 -0.6(9)
C5 N2 C2 N1 -162.5(7)
C3 N2 C2 Pt1 175.6(6)
C5 N2 C2 Pt1 13.8(10)
C4 N1 C2 N2 1.1(8)
C1 N1 C2 N2 161.2(7)
C4 N1 C2 Pt1 -175.0(6)
C1 N1 C2 Pt1 -14.9(11)
C11 Pt1 C2 N2 178.5(7)
N3 Pt1 C2 N2 13.2(7)
N6 Pt1 C2 N2 -103.4(14)
C11 Pt1 C2 N1 -6.1(7)
N3 Pt1 C2 N1 -171.4(7)
N6 Pt1 C2 N1 72.0(17)
C2 N2 C3 C4 -0.2(9)
C5 N2 C3 C4 161.7(8)
N2 C3 C4 N1 0.9(9)
C2 N1 C4 C3 -1.3(9)
C1 N1 C4 C3 -162.4(8)
C2 N2 C5 C6 -49.1(11)
C3 N2 C5 C6 151.2(8)
C10 N3 C6 C7 1.7(12)
Pt1 N3 C6 C7 167.2(6)
C10 N3 C6 C5 177.6(7)
Pt1 N3 C6 C5 -16.9(10)
N2 C5 C6 N3 49.1(11)
N2 C5 C6 C7 -134.8(8)
N3 C6 C7 C8 1.5(14)
C5 C6 C7 C8 -174.3(8)
C6 C7 C8 C9 -2.1(14)
C7 C8 C9 C10 -0.5(13)
C6 N3 C10 C9 -4.6(11)
Pt1 N3 C10 C9 -171.6(6)
C8 C9 C10 N3 4.0(13)
C12 N5 C11 N4 0.7(8)
C14 N5 C11 N4 -167.9(6)
C12 N5 C11 Pt1 169.4(5)
C14 N5 C11 Pt1 0.8(10)
C13 N4 C11 N5 -1.0(8)
C1 N4 C11 N5 -174.9(7)
C13 N4 C11 Pt1 -169.3(5)
C1 N4 C11 Pt1 16.8(10)
C2 Pt1 C11 N5 -160.9(6)
N3 Pt1 C11 N5 -71.1(13)
N6 Pt1 C11 N5 29.4(6)
C2 Pt1 C11 N4 5.3(6)
N3 Pt1 C11 N4 95.1(12)
N6 Pt1 C11 N4 -164.4(6)
C11 N5 C12 C13 -0.1(9)
C14 N5 C12 C13 168.2(7)
N5 C12 C13 N4 -0.5(9)
C11 N4 C13 C12 0.9(9)
C1 N4 C13 C12 174.9(7)
C11 N5 C14 C15 -47.5(9)
C12 N5 C14 C15 145.7(7)
C19 N6 C15 C16 0.6(10)
Pt1 N6 C15 C16 174.4(5)
C19 N6 C15 C14 178.0(6)
Pt1 N6 C15 C14 -8.1(9)
N5 C14 C15 N6 49.0(9)
N5 C14 C15 C16 -133.5(7)
N6 C15 C16 C17 3.5(12)
C14 C15 C16 C17 -173.9(7)
C15 C16 C17 C18 -4.3(13)
C16 C17 C18 C19 1.1(12)
C15 N6 C19 C18 -4.0(11)
Pt1 N6 C19 C18 -178.2(6)
C17 C18 C19 N6 3.1(12)
